data_1567522
loop_
_publ_author_name
'Som, Salina'
'Choi, Jongwook'
'Katsoulis, Dimitris'
'Lee, Kangsang L.'

_publ_section_title
;
 Direct Method to Access Various Functional Arylalkoxysilanes by
 Rh-catalysed Intermolecular C--H Silylation of Alkoxysilane
;
_journal_name_full 'Chemical Science'
_journal_paper_doi 10.1039/D2SC03727K
_journal_year 2022
_chemical_formula_sum 'C34 H36 Cl P2 Rh'
_chemical_formula_weight 644.93
_chemical_properties_physical Air-sensitive,Moisture-sensitive,Hygroscopic
_space_group_crystal_system triclinic
_space_group_IT_number 1
_space_group_name_Hall 'P 1'
_space_group_name_H-M_alt 'P 1'
_atom_sites_solution_hydrogens geom
_audit_creation_method SHELXL-2014/7
_audit_update_record
;
2022-04-13 deposited with the CCDC.	2022-08-19 downloaded from the CCDC.
;
_cell_angle_alpha 107.8640(10)
_cell_angle_beta 101.0930(10)
_cell_angle_gamma 112.0990(10)
_cell_formula_units_Z 2
_cell_length_a 10.3091(3)
_cell_length_b 12.7665(4)
_cell_length_c 13.3424(4)
_cell_measurement_reflns_used 9975
_cell_measurement_temperature 100(2)
_cell_measurement_theta_max 28.43
_cell_measurement_theta_min 2.28
_cell_volume 1451.17(8)
_computing_cell_refinement 'Bruker SAINT'
_computing_data_collection 'Bruker APEX2'
_computing_data_reduction 'Bruker SAINT'
_computing_molecular_graphics 'Bruker SHELXTL'
_computing_publication_material 'Bruker SHELXTL'
_computing_structure_refinement 'SHELXL-2014/7 (Sheldrick, 2014)'
_computing_structure_solution 'SHELXS-97 (Sheldrick 2008)'
_diffrn_ambient_temperature 100(2)
_diffrn_measured_fraction_theta_full 1.000
_diffrn_measured_fraction_theta_max 0.997
_diffrn_measurement_device_type 'Bruker APEX-II CCD'
_diffrn_measurement_method '\f and \w scans'
_diffrn_radiation_type MoK\a
_diffrn_radiation_wavelength 0.71073
_diffrn_reflns_av_R_equivalents 0.0180
_diffrn_reflns_av_unetI/netI 0.0279
_diffrn_reflns_Laue_measured_fraction_full 1.000
_diffrn_reflns_Laue_measured_fraction_max 0.997
_diffrn_reflns_limit_h_max 13
_diffrn_reflns_limit_h_min -13
_diffrn_reflns_limit_k_max 17
_diffrn_reflns_limit_k_min -16
_diffrn_reflns_limit_l_max 17
_diffrn_reflns_limit_l_min -17
_diffrn_reflns_number 26262
_diffrn_reflns_point_group_measured_fraction_full 0.868
_diffrn_reflns_point_group_measured_fraction_max 0.842
_diffrn_reflns_theta_full 25.000
_diffrn_reflns_theta_max 28.431
_diffrn_reflns_theta_min 1.711
_exptl_absorpt_coefficient_mu 0.813
_exptl_absorpt_correction_T_max 1.0
_exptl_absorpt_correction_T_min 0.915
_exptl_absorpt_correction_type none
_exptl_crystal_colour orange
_exptl_crystal_density_diffrn 1.476
_exptl_crystal_description rectangular
_exptl_crystal_F_000 664
_exptl_crystal_size_max 0.333
_exptl_crystal_size_mid 0.186
_exptl_crystal_size_min 0.072
_refine_diff_density_max 0.597
_refine_diff_density_min -0.438
_refine_diff_density_rms 0.054
_refine_ls_abs_structure_details
; 
 Flack x determined using 4568 quotients [(I+)-(I-)]/[(I+)+(I-)] 
 (Parsons, Flack and Wagner, Acta Cryst. B69 (2013) 249-259). 
;
_refine_ls_abs_structure_Flack -0.006(7)
_refine_ls_extinction_method none
_refine_ls_goodness_of_fit_ref 1.030
_refine_ls_hydrogen_treatment constr
_refine_ls_matrix_type full
_refine_ls_number_parameters 685
_refine_ls_number_reflns 12341
_refine_ls_number_restraints 3
_refine_ls_restrained_S_all 1.030
_refine_ls_R_factor_all 0.0227
_refine_ls_R_factor_gt 0.0203
_refine_ls_shift/su_max 0.002
_refine_ls_shift/su_mean 0.000
_refine_ls_structure_factor_coef Fsqd
_refine_ls_weighting_details 'w=1/[\s^2^(Fo^2^)+(0.0224P)^2^+0.2021P] where P=(Fo^2^+2Fc^2^)/3'
_refine_ls_weighting_scheme calc
_refine_ls_wR_factor_gt 0.0459
_refine_ls_wR_factor_ref 0.0469
_reflns_Friedel_coverage 0.690
_reflns_Friedel_fraction_full 0.735
_reflns_Friedel_fraction_max 0.688
_reflns_number_gt 11705
_reflns_number_total 12341
_reflns_threshold_expression 'I > 2\s(I)'
_cod_data_source_file d2sc03727k2.cif
_cod_data_source_block absp1bar_b
_cod_database_code 1567522
_shelx_shelxl_version_number 2014/7
_shelx_space_group_comment
; 
The symmetry employed for this shelxl refinement is uniquely defined 
by the following loop, which should always be used as a source of 
symmetry information in preference to the above space-group names. 
They are only intended as comments. 
;
_shelx_estimated_absorpt_t_min 0.773
_shelx_estimated_absorpt_t_max 0.944

loop_
_space_group_symop_operation_xyz
'x, y, z'

loop_
_atom_site_label
_atom_site_type_symbol
_atom_site_fract_x
_atom_site_fract_y
_atom_site_fract_z
_atom_site_U_iso_or_equiv
_atom_site_adp_type
_atom_site_occupancy
_atom_site_site_symmetry_order
_atom_site_calc_flag
_atom_site_refinement_flags_posn
_atom_site_refinement_flags_adp
_atom_site_refinement_flags_occupancy
_atom_site_disorder_assembly
_atom_site_disorder_group
Rh01 Rh 0.44070(2) 0.49003(2) 1.02681(2) 0.01042(6) Uani 1 1 d . . . . .
Rh02 Rh 0.49935(2) 0.52114(2) 0.77918(2) 0.01046(6) Uani 1 1 d . . . . .
Cl1 Cl 0.34118(10) 0.54982(8) 0.88585(7) 0.01437(19) Uani 1 1 d . . . . .
P3 P 0.51510(10) 0.43223(8) 1.15351(7) 0.01107(18) Uani 1 1 d . . . . .
P4 P 0.29163(10) 0.51823(8) 1.11392(8) 0.01156(18) Uani 1 1 d . . . . .
P1 P 0.62972(10) 0.48794(8) 0.67601(7) 0.01206(18) Uani 1 1 d . . . . .
P2 P 0.41877(10) 0.58980(8) 0.66552(8) 0.01211(18) Uani 1 1 d . . . . .
Cl2 Cl 0.60607(10) 0.46746(8) 0.92294(7) 0.01484(19) Uani 1 1 d . . . . .
C42 C 0.3439(5) 0.0817(3) 1.3137(3) 0.0248(9) Uani 1 1 d . . . . .
H42 H 0.3156 0.0400 1.3599 0.030 Uiso 1 1 calc R U . . .
C18 C 0.4782(4) 0.5608(3) 0.5428(3) 0.0167(7) Uani 1 1 d . . . . .
H18A H 0.4043 0.4786 0.4819 0.020 Uiso 1 1 calc R U . . .
H18B H 0.4857 0.6253 0.5144 0.020 Uiso 1 1 calc R U . . .
C38 C 0.7101(4) 0.4725(3) 1.2269(3) 0.0152(7) Uani 1 1 d . . . . .
H38 H 0.7076 0.4441 1.2888 0.018 Uiso 1 1 calc R U . . .
C35 C 0.4628(4) 0.2628(3) 1.0963(3) 0.0149(7) Uani 1 1 d . . . . .
H35 H 0.3724 0.2186 1.0267 0.018 Uiso 1 1 calc R U . . .
C29 C 0.1229(4) 0.4109(3) 0.5196(3) 0.0167(7) Uani 1 1 d . . . . .
C34 C 0.1047(4) 0.3171(3) 0.5569(3) 0.0211(7) Uani 1 1 d . . . . .
H34 H 0.1538 0.3387 0.6336 0.025 Uiso 1 1 calc R U . . .
C26 C 0.6052(5) 0.9120(3) 1.0845(3) 0.0317(9) Uani 1 1 d . . . . .
H26 H 0.6347 0.9439 1.1641 0.038 Uiso 1 1 calc R U . . .
C17 C 0.6296(4) 0.5643(3) 0.5788(3) 0.0178(7) Uani 1 1 d . . . . .
H17A H 0.7098 0.6516 0.6167 0.021 Uiso 1 1 calc R U . . .
H17B H 0.6480 0.5204 0.5122 0.021 Uiso 1 1 calc R U . . .
C4 C 0.8277(3) 0.5282(3) 0.7400(3) 0.0151(6) Uani 1 1 d . . . . .
H4 H 0.8316 0.4955 0.7991 0.018 Uiso 1 1 calc R U . . .
C16 C 0.9544(3) 0.7288(3) 0.9125(3) 0.0181(6) Uani 1 1 d . . . . .
H16 H 0.9103 0.6834 0.9520 0.022 Uiso 1 1 calc R U . . .
C9 C 0.5779(4) 0.1423(3) 0.7605(3) 0.0252(7) Uani 1 1 d . . . . .
H9 H 0.6451 0.1245 0.8031 0.030 Uiso 1 1 calc R U . . .
C57 C 0.0203(3) 0.3106(3) 0.9511(3) 0.0185(6) Uani 1 1 d . . . . .
C47 C 0.9473(3) 0.8063(3) 1.2730(3) 0.0215(6) Uani 1 1 d . . . . .
H47 H 0.9638 0.8539 1.2299 0.026 Uiso 1 1 calc R U . . .
C27 C 0.4745(5) 0.8999(3) 1.0213(3) 0.0274(9) Uani 1 1 d . . . . .
H27 H 0.4135 0.9245 1.0576 0.033 Uiso 1 1 calc R U . . .
C10 C 0.6272(3) 0.2149(3) 0.7033(3) 0.0210(6) Uani 1 1 d . . . . .
H10 H 0.7284 0.2466 0.7074 0.025 Uiso 1 1 calc R U . . .
C2 C 0.7242(3) 0.3391(3) 0.5537(3) 0.0220(6) Uani 1 1 d . . . . .
H2A H 0.7156 0.3494 0.4826 0.026 Uiso 1 1 calc R U . . .
H2B H 0.7329 0.2620 0.5427 0.026 Uiso 1 1 calc R U . . .
C50 C 0.8966(4) 0.6679(3) 1.3971(3) 0.0213(7) Uani 1 1 d . . . . .
H50 H 0.8788 0.6208 1.4406 0.026 Uiso 1 1 calc R U . . .
C22 C 0.2183(4) 0.5455(3) 0.6013(3) 0.0153(7) Uani 1 1 d . . . . .
H22 H 0.1783 0.5593 0.6641 0.018 Uiso 1 1 calc R U . . .
C53 C 0.0834(3) 0.4390(3) 1.0424(3) 0.0172(7) Uani 1 1 d . . . . .
H53 H 0.0399 0.4281 1.1015 0.021 Uiso 1 1 calc R U . . .
C8 C 0.4305(5) 0.0959(3) 0.7555(3) 0.0265(9) Uani 1 1 d . . . . .
H8 H 0.3967 0.0468 0.7950 0.032 Uiso 1 1 calc R U . . .
C67 C 0.4641(4) 0.9106(3) 1.4625(3) 0.0241(7) Uani 1 1 d . . . . .
H67 H 0.4308 0.9512 1.5164 0.029 Uiso 1 1 calc R U . . .
C45 C 0.8210(4) 0.6092(3) 1.2822(3) 0.0159(7) Uani 1 1 d . . . . .
C30 C 0.0476(4) 0.3760(4) 0.4060(3) 0.0240(8) Uani 1 1 d . . . . .
H30 H 0.0579 0.4380 0.3786 0.029 Uiso 1 1 calc R U . . .
C52 C 0.3075(3) 0.4804(3) 1.2374(3) 0.0141(6) Uani 1 1 d . . . . .
H52A H 0.3026 0.5436 1.2997 0.017 Uiso 1 1 calc R U . . .
H52B H 0.2234 0.3983 1.2180 0.017 Uiso 1 1 calc R U . . .
C11 C 0.9286(3) 0.6664(3) 0.7993(3) 0.0158(6) Uani 1 1 d . . . . .
C31 C -0.0420(4) 0.2510(4) 0.3335(3) 0.0299(8) Uani 1 1 d . . . . .
H31 H -0.0927 0.2284 0.2568 0.036 Uiso 1 1 calc R U . . .
C39 C 0.4272(3) 0.2022(2) 1.1756(2) 0.0157(5) Uani 1 1 d . . . . .
C48 C 1.0241(3) 0.8633(3) 1.3888(3) 0.0244(7) Uani 1 1 d . . . . .
H48 H 1.0939 0.9493 1.4246 0.029 Uiso 1 1 calc R U . . .
C32 C -0.0578(4) 0.1599(3) 0.3715(3) 0.0271(7) Uani 1 1 d . . . . .
H32 H -0.1188 0.0747 0.3214 0.033 Uiso 1 1 calc R U . . .
C60 C -0.0862(4) 0.0701(3) 0.7883(3) 0.0353(8) Uani 1 1 d . . . . .
H60 H -0.1215 -0.0116 0.7332 0.042 Uiso 1 1 calc R U . . .
C49 C 0.9979(4) 0.7941(3) 1.4506(3) 0.0264(8) Uani 1 1 d . . . . .
H49 H 1.0487 0.8322 1.5296 0.032 Uiso 1 1 calc R U . . .
C19 C 0.4722(4) 0.7599(3) 0.7214(3) 0.0190(7) Uani 1 1 d . . . . .
H19 H 0.5615 0.8019 0.7024 0.023 Uiso 1 1 calc R U . . .
C6 C 0.3829(3) 0.1941(3) 0.6358(3) 0.0198(6) Uani 1 1 d . . . . .
H6 H 0.3155 0.2117 0.5930 0.024 Uiso 1 1 calc R U . . .
C41 C 0.4810(4) 0.1097(3) 1.3010(3) 0.0224(7) Uani 1 1 d . . . . .
H41 H 0.5470 0.0870 1.3385 0.027 Uiso 1 1 calc R U . . .
C13 C 1.0794(3) 0.8641(3) 0.7987(3) 0.0239(6) Uani 1 1 d . . . . .
H13 H 1.1203 0.9106 0.7588 0.029 Uiso 1 1 calc R U . . .
C59 C -0.0921(4) 0.0886(3) 0.8943(4) 0.0399(9) Uani 1 1 d . . . . .
H59 H -0.1320 0.0192 0.9121 0.048 Uiso 1 1 calc R U . . .
C65 C 0.6607(4) 0.8782(3) 1.4114(3) 0.0268(7) Uani 1 1 d . . . . .
H65 H 0.7624 0.8955 1.4308 0.032 Uiso 1 1 calc R U . . .
C20 C 0.3410(4) 0.7705(3) 0.6539(3) 0.0280(7) Uani 1 1 d . . . . .
H20A H 0.2926 0.8013 0.7048 0.034 Uiso 1 1 calc R U . . .
H20B H 0.3799 0.8313 0.6219 0.034 Uiso 1 1 calc R U . . .
C44 C 0.2881(3) 0.1728(3) 1.1889(3) 0.0209(6) Uani 1 1 d . . . . .
H44 H 0.2204 0.1928 1.1497 0.025 Uiso 1 1 calc R U . . .
C58 C -0.0401(3) 0.2077(3) 0.9751(3) 0.0285(7) Uani 1 1 d . . . . .
H58 H -0.0457 0.2192 1.0477 0.034 Uiso 1 1 calc R U . . .
C62 C 0.0250(3) 0.2910(3) 0.8445(3) 0.0220(6) Uani 1 1 d . . . . .
H62 H 0.0652 0.3601 0.8263 0.026 Uiso 1 1 calc R U . . .
C33 C 0.0157(4) 0.1930(3) 0.4834(3) 0.0248(7) Uani 1 1 d . . . . .
H33 H 0.0051 0.1302 0.5100 0.030 Uiso 1 1 calc R U . . .
C24 C 0.6509(3) 0.8301(3) 0.9142(3) 0.0231(6) Uani 1 1 d . . . . .
H24 H 0.7130 0.8065 0.8784 0.028 Uiso 1 1 calc R U . . .
C46 C 0.8470(4) 0.6804(3) 1.2207(3) 0.0193(7) Uani 1 1 d . . . . .
H46 H 0.7954 0.6423 1.1419 0.023 Uiso 1 1 calc R U . . .
C64 C 0.5614(3) 0.7954(3) 1.3047(3) 0.0221(6) Uani 1 1 d . . . . .
H64 H 0.5961 0.7569 1.2507 0.027 Uiso 1 1 calc R U . . .
C21 C 0.2263(3) 0.6450(3) 0.5594(3) 0.0204(6) Uani 1 1 d . . . . .
H21A H 0.1274 0.6425 0.5384 0.024 Uiso 1 1 calc R U . . .
H21B H 0.2565 0.6308 0.4923 0.024 Uiso 1 1 calc R U . . .
C1 C 0.5823(3) 0.3265(3) 0.5821(2) 0.0161(5) Uani 1 1 d . . . . .
H1 H 0.4989 0.2972 0.5113 0.019 Uiso 1 1 calc R U . . .
C12 C 0.9929(3) 0.7359(3) 0.7432(3) 0.0192(6) Uani 1 1 d . . . . .
H12 H 0.9772 0.6950 0.6660 0.023 Uiso 1 1 calc R U . . .
C36 C 0.5980(3) 0.2649(3) 1.0608(3) 0.0199(6) Uani 1 1 d . . . . .
H36A H 0.5786 0.2592 0.9832 0.024 Uiso 1 1 calc R U . . .
H36B H 0.6100 0.1916 1.0612 0.024 Uiso 1 1 calc R U . . .
C7 C 0.3324(4) 0.1216(3) 0.6923(3) 0.0261(8) Uani 1 1 d . . . . .
H7 H 0.2311 0.0895 0.6880 0.031 Uiso 1 1 calc R U . . .
C3 C 0.8667(3) 0.4516(3) 0.6483(3) 0.0206(6) Uani 1 1 d . . . . .
H3A H 0.9311 0.4214 0.6824 0.025 Uiso 1 1 calc R U . . .
H3B H 0.9234 0.5054 0.6158 0.025 Uiso 1 1 calc R U . . .
C28 C 0.4298(3) 0.8518(3) 0.9041(3) 0.0222(6) Uani 1 1 d . . . . .
H28 H 0.3379 0.8429 0.8618 0.027 Uiso 1 1 calc R U . . .
C61 C -0.0288(4) 0.1707(3) 0.7631(3) 0.0296(7) Uani 1 1 d . . . . .
H61 H -0.0258 0.1585 0.6898 0.035 Uiso 1 1 calc R U . . .
C51 C 0.4549(4) 0.4779(3) 1.2739(3) 0.0150(7) Uani 1 1 d . . . . .
H51A H 0.4436 0.4182 1.3087 0.018 Uiso 1 1 calc R U . . .
H51B H 0.5323 0.5613 1.3310 0.018 Uiso 1 1 calc R U . . .
C14 C 1.1065(4) 0.9244(3) 0.9120(3) 0.0263(7) Uani 1 1 d . . . . .
H14 H 1.1677 1.0119 0.9506 0.032 Uiso 1 1 calc R U . . .
C68 C 0.3631(3) 0.8251(3) 1.3552(2) 0.0191(6) Uani 1 1 d . . . . .
H68 H 0.2609 0.8065 1.3370 0.023 Uiso 1 1 calc R U . . .
C23 C 0.5177(3) 0.8169(2) 0.8486(2) 0.0175(6) Uani 1 1 d . . . . .
C55 C 0.1441(3) 0.6570(3) 1.1228(3) 0.0206(6) Uani 1 1 d . . . . .
H55A H 0.1043 0.6494 1.1835 0.025 Uiso 1 1 calc R U . . .
H55B H 0.1401 0.7282 1.1098 0.025 Uiso 1 1 calc R U . . .
C66 C 0.6117(5) 0.9366(4) 1.4910(3) 0.0270(9) Uani 1 1 d . . . . .
H66 H 0.6800 0.9941 1.5646 0.032 Uiso 1 1 calc R U . . .
C37 C 0.7448(3) 0.3852(3) 1.1407(3) 0.0193(6) Uani 1 1 d . . . . .
H37A H 0.8159 0.3638 1.1801 0.023 Uiso 1 1 calc R U . . .
H37B H 0.7916 0.4276 1.0965 0.023 Uiso 1 1 calc R U . . .
C5 C 0.5306(3) 0.2418(2) 0.6403(2) 0.0176(6) Uani 1 1 d . . . . .
C25 C 0.6941(4) 0.8768(3) 1.0299(3) 0.0319(8) Uani 1 1 d . . . . .
H25 H 0.7852 0.8849 1.0726 0.038 Uiso 1 1 calc R U . . .
C15 C 1.0438(3) 0.8564(3) 0.9684(3) 0.0249(7) Uani 1 1 d . . . . .
H15 H 1.0621 0.8974 1.0461 0.030 Uiso 1 1 calc R U . . .
C40 C 0.5232(3) 0.1711(3) 1.2334(2) 0.0185(6) Uani 1 1 d . . . . .
H40 H 0.6190 0.1919 1.2269 0.022 Uiso 1 1 calc R U . . .
C43 C 0.2479(4) 0.1145(3) 1.2588(3) 0.0246(7) Uani 1 1 d . . . . .
H43 H 0.1545 0.0972 1.2688 0.029 Uiso 1 1 calc R U . . .
C63 C 0.4102(3) 0.7667(3) 1.2741(2) 0.0159(5) Uani 1 1 d . . . . .
C56 C 0.3061(3) 0.6774(3) 1.1561(2) 0.0158(5) Uani 1 1 d . . . . .
H56 H 0.3503 0.7117 1.1057 0.019 Uiso 1 1 calc R U . . .
C54 C 0.0520(3) 0.5375(3) 1.0154(2) 0.0183(6) Uani 1 1 d . . . . .
H54A H 0.0833 0.5477 0.9519 0.022 Uiso 1 1 calc R U . . .
H54B H -0.0557 0.5139 0.9957 0.022 Uiso 1 1 calc R U . . .

loop_
_atom_site_aniso_label
_atom_site_aniso_U_11
_atom_site_aniso_U_22
_atom_site_aniso_U_33
_atom_site_aniso_U_23
_atom_site_aniso_U_13
_atom_site_aniso_U_12
Rh01 0.01058(12) 0.01348(11) 0.00918(12) 0.00531(9) 0.00487(9) 0.00639(10)
Rh02 0.01021(12) 0.01309(11) 0.00906(12) 0.00464(10) 0.00488(10) 0.00563(10)
Cl1 0.0150(4) 0.0206(4) 0.0152(5) 0.0103(4) 0.0089(4) 0.0118(4)
P3 0.0110(4) 0.0134(4) 0.0098(4) 0.0058(3) 0.0044(3) 0.0055(3)
P4 0.0110(4) 0.0153(4) 0.0114(4) 0.0063(3) 0.0058(3) 0.0075(3)
P1 0.0111(4) 0.0148(4) 0.0096(4) 0.0038(3) 0.0049(3) 0.0058(3)
P2 0.0119(4) 0.0153(4) 0.0120(4) 0.0071(3) 0.0065(3) 0.0069(3)
Cl2 0.0178(4) 0.0237(4) 0.0129(5) 0.0115(4) 0.0099(4) 0.0140(4)
C42 0.041(2) 0.0165(17) 0.0179(19) 0.0087(15) 0.0140(18) 0.0112(16)
C18 0.0085(13) 0.0233(16) 0.0172(16) 0.0090(13) 0.0052(12) 0.0056(12)
C38 0.0134(14) 0.0199(15) 0.0168(16) 0.0094(13) 0.0067(12) 0.0099(12)
C35 0.0165(16) 0.0162(15) 0.0108(15) 0.0049(12) 0.0043(13) 0.0075(13)
C29 0.0120(16) 0.0238(18) 0.0192(18) 0.0107(15) 0.0083(14) 0.0103(14)
C34 0.0160(15) 0.0258(16) 0.0212(18) 0.0091(14) 0.0043(13) 0.0111(13)
C26 0.038(2) 0.0234(17) 0.0177(18) 0.0034(14) 0.0012(16) 0.0066(16)
C17 0.0204(16) 0.0230(16) 0.0159(16) 0.0107(13) 0.0117(13) 0.0113(13)
C4 0.0131(14) 0.0186(15) 0.0126(15) 0.0049(12) 0.0045(12) 0.0076(12)
C16 0.0149(14) 0.0193(14) 0.0192(16) 0.0080(13) 0.0049(13) 0.0077(12)
C9 0.0298(17) 0.0206(15) 0.0197(16) 0.0024(13) 0.0008(14) 0.0149(13)
C57 0.0098(13) 0.0203(15) 0.0242(18) 0.0113(14) 0.0031(13) 0.0056(12)
C47 0.0180(14) 0.0208(14) 0.0284(18) 0.0127(14) 0.0105(13) 0.0086(12)
C27 0.036(2) 0.0204(17) 0.0219(19) 0.0038(14) 0.0112(16) 0.0135(16)
C10 0.0193(14) 0.0173(13) 0.0207(16) 0.0012(12) 0.0050(12) 0.0092(12)
C2 0.0182(14) 0.0252(15) 0.0198(16) 0.0038(13) 0.0115(13) 0.0093(12)
C50 0.0193(15) 0.0259(17) 0.0210(17) 0.0138(14) 0.0059(13) 0.0101(14)
C22 0.0117(14) 0.0239(16) 0.0149(16) 0.0107(13) 0.0058(12) 0.0103(12)
C53 0.0122(14) 0.0295(19) 0.0164(16) 0.0116(14) 0.0091(13) 0.0125(14)
C8 0.037(2) 0.0152(15) 0.0235(19) 0.0074(14) 0.0108(17) 0.0089(15)
C67 0.0335(18) 0.0210(15) 0.0180(17) 0.0053(13) 0.0104(15) 0.0145(14)
C45 0.0080(15) 0.0195(16) 0.0175(18) 0.0053(14) 0.0031(13) 0.0065(13)
C30 0.0177(15) 0.0301(18) 0.0216(17) 0.0118(15) 0.0039(13) 0.0093(14)
C52 0.0093(13) 0.0218(15) 0.0130(15) 0.0076(12) 0.0042(11) 0.0088(12)
C11 0.0086(12) 0.0180(14) 0.0178(16) 0.0069(12) 0.0006(11) 0.0056(11)
C31 0.0201(17) 0.041(2) 0.0173(18) 0.0052(16) -0.0009(14) 0.0117(16)
C39 0.0184(13) 0.0111(12) 0.0140(14) 0.0036(11) 0.0056(11) 0.0046(10)
C48 0.0147(15) 0.0184(14) 0.035(2) 0.0063(14) 0.0099(15) 0.0066(12)
C32 0.0161(15) 0.0287(18) 0.0257(19) 0.0049(15) 0.0036(14) 0.0069(14)
C60 0.0251(17) 0.0192(15) 0.044(2) 0.0033(15) -0.0028(16) 0.0079(13)
C49 0.0213(17) 0.0282(19) 0.0178(18) 0.0032(15) -0.0001(14) 0.0083(15)
C19 0.0250(19) 0.0145(16) 0.0198(18) 0.0104(14) 0.0099(15) 0.0081(14)
C6 0.0167(13) 0.0160(13) 0.0248(16) 0.0057(12) 0.0064(12) 0.0084(11)
C41 0.0293(17) 0.0161(14) 0.0161(17) 0.0052(13) 0.0019(14) 0.0093(13)
C13 0.0157(13) 0.0254(15) 0.0338(19) 0.0174(14) 0.0106(13) 0.0079(12)
C59 0.031(2) 0.0243(17) 0.057(3) 0.0223(18) 0.0026(19) 0.0081(16)
C65 0.0201(15) 0.0247(15) 0.0284(18) 0.0051(14) 0.0048(14) 0.0100(13)
C20 0.0433(19) 0.0260(16) 0.0219(17) 0.0136(14) 0.0094(15) 0.0212(15)
C44 0.0193(14) 0.0162(13) 0.0228(16) 0.0056(12) 0.0065(12) 0.0065(11)
C58 0.0205(15) 0.0309(17) 0.0343(19) 0.0212(16) 0.0060(14) 0.0080(13)
C62 0.0148(14) 0.0196(14) 0.0242(17) 0.0085(13) 0.0029(13) 0.0033(11)
C33 0.0217(16) 0.0245(16) 0.0278(19) 0.0103(14) 0.0091(15) 0.0107(13)
C24 0.0187(14) 0.0191(14) 0.0260(17) 0.0078(13) 0.0053(13) 0.0059(12)
C46 0.0174(15) 0.0190(15) 0.0220(18) 0.0094(13) 0.0081(13) 0.0077(12)
C64 0.0209(15) 0.0220(14) 0.0229(16) 0.0042(13) 0.0084(13) 0.0131(12)
C21 0.0223(14) 0.0266(15) 0.0214(16) 0.0130(13) 0.0091(13) 0.0173(12)
C1 0.0124(12) 0.0192(14) 0.0123(14) 0.0020(12) 0.0035(11) 0.0071(11)
C12 0.0138(13) 0.0251(14) 0.0180(15) 0.0087(12) 0.0064(12) 0.0085(11)
C36 0.0282(15) 0.0190(13) 0.0202(15) 0.0099(12) 0.0137(13) 0.0147(12)
C7 0.0196(16) 0.0199(15) 0.033(2) 0.0086(15) 0.0104(15) 0.0052(13)
C3 0.0135(13) 0.0227(14) 0.0238(16) 0.0051(12) 0.0088(12) 0.0094(11)
C28 0.0223(15) 0.0218(14) 0.0217(16) 0.0079(13) 0.0058(13) 0.0112(12)
C61 0.0223(16) 0.0249(16) 0.0296(19) 0.0027(14) 0.0038(14) 0.0088(13)
C51 0.0210(16) 0.0184(15) 0.0053(14) 0.0042(12) 0.0044(12) 0.0096(12)
C14 0.0182(15) 0.0164(14) 0.0330(19) 0.0047(13) 0.0019(14) 0.0049(12)
C68 0.0218(14) 0.0205(14) 0.0203(15) 0.0098(12) 0.0104(12) 0.0125(12)
C23 0.0181(13) 0.0111(12) 0.0184(15) 0.0052(11) 0.0050(12) 0.0036(11)
C55 0.0198(14) 0.0259(15) 0.0200(16) 0.0074(13) 0.0069(12) 0.0161(12)
C66 0.028(2) 0.0211(18) 0.018(2) 0.0002(15) 0.0012(16) 0.0073(16)
C37 0.0197(14) 0.0238(14) 0.0234(16) 0.0119(13) 0.0126(12) 0.0148(12)
C5 0.0176(13) 0.0126(12) 0.0152(15) -0.0015(11) 0.0044(11) 0.0062(11)
C25 0.0232(16) 0.0292(17) 0.0284(19) 0.0095(15) -0.0035(14) 0.0058(14)
C15 0.0217(15) 0.0227(15) 0.0198(16) 0.0021(13) -0.0003(13) 0.0091(12)
C40 0.0199(14) 0.0161(13) 0.0166(15) 0.0051(12) 0.0057(12) 0.0072(11)
C43 0.0252(15) 0.0166(13) 0.0281(18) 0.0074(13) 0.0147(14) 0.0049(12)
C63 0.0184(13) 0.0143(13) 0.0172(15) 0.0074(12) 0.0074(12) 0.0087(11)
C56 0.0169(13) 0.0188(13) 0.0152(15) 0.0067(11) 0.0076(12) 0.0109(11)
C54 0.0149(13) 0.0261(15) 0.0172(15) 0.0085(12) 0.0067(11) 0.0126(12)

loop_
_atom_type_symbol
_atom_type_description
_atom_type_scat_dispersion_real
_atom_type_scat_dispersion_imag
_atom_type_scat_source
C C 0.0033 0.0016 'International Tables Vol C Tables 4.2.6.8 and 6.1.1.4'
H H 0.0000 0.0000 'International Tables Vol C Tables 4.2.6.8 and 6.1.1.4'
P P 0.1023 0.0942 'International Tables Vol C Tables 4.2.6.8 and 6.1.1.4'
Cl Cl 0.1484 0.1585 'International Tables Vol C Tables 4.2.6.8 and 6.1.1.4'
Rh Rh -1.1178 0.9187 'International Tables Vol C Tables 4.2.6.8 and 6.1.1.4'

loop_
_geom_angle_atom_site_label_1
_geom_angle_atom_site_label_2
_geom_angle_atom_site_label_3
_geom_angle
_geom_angle_site_symmetry_1
_geom_angle_site_symmetry_3
_geom_angle_publ_flag
P3 Rh01 P4 85.16(4) . . ?
P3 Rh01 Cl1 176.24(3) . . ?
P4 Rh01 Cl1 91.58(3) . . ?
P3 Rh01 Cl2 98.51(3) . . ?
P4 Rh01 Cl2 176.11(3) . . ?
Cl1 Rh01 Cl2 84.79(3) . . ?
P2 Rh02 P1 85.45(4) . . ?
P2 Rh02 Cl1 93.21(3) . . ?
P1 Rh02 Cl1 176.85(4) . . ?
P2 Rh02 Cl2 173.64(3) . . ?
P1 Rh02 Cl2 96.49(3) . . ?
Cl1 Rh02 Cl2 85.15(3) . . ?
Rh02 Cl1 Rh01 95.33(3) . . ?
C51 P3 C38 100.65(16) . . ?
C51 P3 C35 111.47(16) . . ?
C38 P3 C35 90.59(15) . . ?
C51 P3 Rh01 112.07(12) . . ?
C38 P3 Rh01 126.56(12) . . ?
C35 P3 Rh01 113.33(12) . . ?
C52 P4 C56 109.19(14) . . ?
C52 P4 C53 101.34(15) . . ?
C56 P4 C53 93.01(14) . . ?
C52 P4 Rh01 114.01(11) . . ?
C56 P4 Rh01 114.11(9) . . ?
C53 P4 Rh01 122.66(11) . . ?
C17 P1 C4 105.23(16) . . ?
C17 P1 C1 102.98(15) . . ?
C4 P1 C1 92.33(13) . . ?
C17 P1 Rh02 111.41(11) . . ?
C4 P1 Rh02 121.05(11) . . ?
C1 P1 Rh02 120.88(10) . . ?
C18 P2 C22 102.54(16) . . ?
C18 P2 C19 104.25(16) . . ?
C22 P2 C19 91.84(17) . . ?
C18 P2 Rh02 112.55(12) . . ?
C22 P2 Rh02 124.19(12) . . ?
C19 P2 Rh02 118.06(12) . . ?
Rh02 Cl2 Rh01 94.68(3) . . ?
C41 C42 C43 119.7(3) . . ?
C41 C42 H42 120.2 . . ?
C43 C42 H42 120.2 . . ?
C17 C18 P2 108.2(2) . . ?
C17 C18 H18A 110.1 . . ?
P2 C18 H18A 110.1 . . ?
C17 C18 H18B 110.1 . . ?
P2 C18 H18B 110.1 . . ?
H18A C18 H18B 108.4 . . ?
C45 C38 C37 117.4(3) . . ?
C45 C38 P3 116.2(2) . . ?
C37 C38 P3 104.0(2) . . ?
C45 C38 H38 106.1 . . ?
C37 C38 H38 106.1 . . ?
P3 C38 H38 106.1 . . ?
C39 C35 C36 117.0(3) . . ?
C39 C35 P3 114.7(2) . . ?
C36 C35 P3 100.7(2) . . ?
C39 C35 H35 108.0 . . ?
C36 C35 H35 108.0 . . ?
P3 C35 H35 108.0 . . ?
C34 C29 C30 118.2(3) . . ?
C34 C29 C22 119.9(3) . . ?
C30 C29 C22 121.8(3) . . ?
C33 C34 C29 120.8(3) . . ?
C33 C34 H34 119.6 . . ?
C29 C34 H34 119.6 . . ?
C27 C26 C25 118.7(3) . . ?
C27 C26 H26 120.6 . . ?
C25 C26 H26 120.6 . . ?
C18 C17 P1 108.5(2) . . ?
C18 C17 H17A 110.0 . . ?
P1 C17 H17A 110.0 . . ?
C18 C17 H17B 110.0 . . ?
P1 C17 H17B 110.0 . . ?
H17A C17 H17B 108.4 . . ?
C11 C4 C3 117.7(3) . . ?
C11 C4 P1 112.8(2) . . ?
C3 C4 P1 106.5(2) . . ?
C11 C4 H4 106.4 . . ?
C3 C4 H4 106.4 . . ?
P1 C4 H4 106.4 . . ?
C15 C16 C11 120.8(3) . . ?
C15 C16 H16 119.6 . . ?
C11 C16 H16 119.6 . . ?
C8 C9 C10 120.1(3) . . ?
C8 C9 H9 120.0 . . ?
C10 C9 H9 120.0 . . ?
C62 C57 C58 118.4(3) . . ?
C62 C57 C53 122.1(3) . . ?
C58 C57 C53 119.4(3) . . ?
C46 C47 C48 120.2(3) . . ?
C46 C47 H47 119.9 . . ?
C48 C47 H47 119.9 . . ?
C26 C27 C28 120.9(4) . . ?
C26 C27 H27 119.5 . . ?
C28 C27 H27 119.5 . . ?
C5 C10 C9 120.9(3) . . ?
C5 C10 H10 119.6 . . ?
C9 C10 H10 119.6 . . ?
C1 C2 C3 111.5(2) . . ?
C1 C2 H2A 109.3 . . ?
C3 C2 H2A 109.3 . . ?
C1 C2 H2B 109.3 . . ?
C3 C2 H2B 109.3 . . ?
H2A C2 H2B 108.0 . . ?
C45 C50 C49 121.7(3) . . ?
C45 C50 H50 119.2 . . ?
C49 C50 H50 119.2 . . ?
C29 C22 C21 118.4(3) . . ?
C29 C22 P2 114.3(2) . . ?
C21 C22 P2 102.7(2) . . ?
C29 C22 H22 106.9 . . ?
C21 C22 H22 106.9 . . ?
P2 C22 H22 106.9 . . ?
C57 C53 C54 119.5(3) . . ?
C57 C53 P4 114.3(2) . . ?
C54 C53 P4 104.2(2) . . ?
C57 C53 H53 105.9 . . ?
C54 C53 H53 105.9 . . ?
P4 C53 H53 105.9 . . ?
C9 C8 C7 119.7(3) . . ?
C9 C8 H8 120.2 . . ?
C7 C8 H8 120.2 . . ?
C66 C67 C68 120.3(3) . . ?
C66 C67 H67 119.8 . . ?
C68 C67 H67 119.8 . . ?
C50 C45 C46 118.1(3) . . ?
C50 C45 C38 120.4(3) . . ?
C46 C45 C38 121.5(3) . . ?
C31 C30 C29 120.3(4) . . ?
C31 C30 H30 119.8 . . ?
C29 C30 H30 119.8 . . ?
C51 C52 P4 109.5(2) . . ?
C51 C52 H52A 109.8 . . ?
P4 C52 H52A 109.8 . . ?
C51 C52 H52B 109.8 . . ?
P4 C52 H52B 109.8 . . ?
H52A C52 H52B 108.2 . . ?
C16 C11 C12 118.2(3) . . ?
C16 C11 C4 119.6(3) . . ?
C12 C11 C4 122.1(3) . . ?
C32 C31 C30 120.7(3) . . ?
C32 C31 H31 119.6 . . ?
C30 C31 H31 119.6 . . ?
C40 C39 C44 118.2(3) . . ?
C40 C39 C35 123.5(3) . . ?
C44 C39 C35 118.3(3) . . ?
C49 C48 C47 119.5(3) . . ?
C49 C48 H48 120.3 . . ?
C47 C48 H48 120.3 . . ?
C31 C32 C33 119.6(3) . . ?
C31 C32 H32 120.2 . . ?
C33 C32 H32 120.2 . . ?
C61 C60 C59 119.4(3) . . ?
C61 C60 H60 120.3 . . ?
C59 C60 H60 120.3 . . ?
C48 C49 C50 119.8(3) . . ?
C48 C49 H49 120.1 . . ?
C50 C49 H49 120.1 . . ?
C23 C19 C20 116.8(3) . . ?
C23 C19 P2 111.1(2) . . ?
C20 C19 P2 106.2(2) . . ?
C23 C19 H19 107.4 . . ?
C20 C19 H19 107.4 . . ?
P2 C19 H19 107.4 . . ?
C7 C6 C5 121.2(3) . . ?
C7 C6 H6 119.4 . . ?
C5 C6 H6 119.4 . . ?
C42 C41 C40 120.3(3) . . ?
C42 C41 H41 119.8 . . ?
C40 C41 H41 119.8 . . ?
C14 C13 C12 120.1(3) . . ?
C14 C13 H13 119.9 . . ?
C12 C13 H13 119.9 . . ?
C60 C59 C58 120.4(3) . . ?
C60 C59 H59 119.8 . . ?
C58 C59 H59 119.8 . . ?
C64 C65 C66 119.9(3) . . ?
C64 C65 H65 120.0 . . ?
C66 C65 H65 120.0 . . ?
C21 C20 C19 110.8(3) . . ?
C21 C20 H20A 109.5 . . ?
C19 C20 H20A 109.5 . . ?
C21 C20 H20B 109.5 . . ?
C19 C20 H20B 109.5 . . ?
H20A C20 H20B 108.1 . . ?
C43 C44 C39 120.8(3) . . ?
C43 C44 H44 119.6 . . ?
C39 C44 H44 119.6 . . ?
C59 C58 C57 120.7(3) . . ?
C59 C58 H58 119.7 . . ?
C57 C58 H58 119.7 . . ?
C57 C62 C61 120.6(3) . . ?
C57 C62 H62 119.7 . . ?
C61 C62 H62 119.7 . . ?
C32 C33 C34 120.4(3) . . ?
C32 C33 H33 119.8 . . ?
C34 C33 H33 119.8 . . ?
C25 C24 C23 121.3(3) . . ?
C25 C24 H24 119.3 . . ?
C23 C24 H24 119.3 . . ?
C47 C46 C45 120.8(3) . . ?
C47 C46 H46 119.6 . . ?
C45 C46 H46 119.6 . . ?
C65 C64 C63 121.3(3) . . ?
C65 C64 H64 119.3 . . ?
C63 C64 H64 119.3 . . ?
C22 C21 C20 107.7(3) . . ?
C22 C21 H21A 110.2 . . ?
C20 C21 H21A 110.2 . . ?
C22 C21 H21B 110.2 . . ?
C20 C21 H21B 110.2 . . ?
H21A C21 H21B 108.5 . . ?
C5 C1 C2 116.4(2) . . ?
C5 C1 P1 109.07(19) . . ?
C2 C1 P1 104.72(19) . . ?
C5 C1 H1 108.8 . . ?
C2 C1 H1 108.8 . . ?
P1 C1 H1 108.8 . . ?
C13 C12 C11 120.9(3) . . ?
C13 C12 H12 119.6 . . ?
C11 C12 H12 119.6 . . ?
C35 C36 C37 111.7(2) . . ?
C35 C36 H36A 109.3 . . ?
C37 C36 H36A 109.3 . . ?
C35 C36 H36B 109.3 . . ?
C37 C36 H36B 109.3 . . ?
H36A C36 H36B 107.9 . . ?
C6 C7 C8 119.8(3) . . ?
C6 C7 H7 120.1 . . ?
C8 C7 H7 120.1 . . ?
C4 C3 C2 111.4(2) . . ?
C4 C3 H3A 109.3 . . ?
C2 C3 H3A 109.3 . . ?
C4 C3 H3B 109.3 . . ?
C2 C3 H3B 109.3 . . ?
H3A C3 H3B 108.0 . . ?
C23 C28 C27 120.9(3) . . ?
C23 C28 H28 119.5 . . ?
C27 C28 H28 119.5 . . ?
C60 C61 C62 120.4(3) . . ?
C60 C61 H61 119.8 . . ?
C62 C61 H61 119.8 . . ?
C52 C51 P3 111.0(2) . . ?
C52 C51 H51A 109.4 . . ?
P3 C51 H51A 109.4 . . ?
C52 C51 H51B 109.4 . . ?
P3 C51 H51B 109.4 . . ?
H51A C51 H51B 108.0 . . ?
C15 C14 C13 119.5(3) . . ?
C15 C14 H14 120.3 . . ?
C13 C14 H14 120.3 . . ?
C67 C68 C63 120.8(3) . . ?
C67 C68 H68 119.6 . . ?
C63 C68 H68 119.6 . . ?
C28 C23 C24 117.5(3) . . ?
C28 C23 C19 123.3(3) . . ?
C24 C23 C19 119.1(3) . . ?
C54 C55 C56 107.4(2) . . ?
C54 C55 H55A 110.2 . . ?
C56 C55 H55A 110.2 . . ?
C54 C55 H55B 110.2 . . ?
C56 C55 H55B 110.2 . . ?
H55A C55 H55B 108.5 . . ?
C67 C66 C65 119.7(3) . . ?
C67 C66 H66 120.1 . . ?
C65 C66 H66 120.1 . . ?
C38 C37 C36 109.6(2) . . ?
C38 C37 H37A 109.8 . . ?
C36 C37 H37A 109.8 . . ?
C38 C37 H37B 109.8 . . ?
C36 C37 H37B 109.8 . . ?
H37A C37 H37B 108.2 . . ?
C10 C5 C6 118.4(3) . . ?
C10 C5 C1 122.4(3) . . ?
C6 C5 C1 119.1(3) . . ?
C24 C25 C26 120.6(3) . . ?
C24 C25 H25 119.7 . . ?
C26 C25 H25 119.7 . . ?
C14 C15 C16 120.5(3) . . ?
C14 C15 H15 119.8 . . ?
C16 C15 H15 119.8 . . ?
C39 C40 C41 120.8(3) . . ?
C39 C40 H40 119.6 . . ?
C41 C40 H40 119.6 . . ?
C42 C43 C44 120.1(3) . . ?
C42 C43 H43 120.0 . . ?
C44 C43 H43 120.0 . . ?
C68 C63 C64 117.9(3) . . ?
C68 C63 C56 122.5(3) . . ?
C64 C63 C56 119.6(2) . . ?
C63 C56 C55 118.0(2) . . ?
C63 C56 P4 113.9(2) . . ?
C55 C56 P4 105.67(19) . . ?
C63 C56 H56 106.2 . . ?
C55 C56 H56 106.2 . . ?
P4 C56 H56 106.2 . . ?
C55 C54 C53 104.9(2) . . ?
C55 C54 H54A 110.8 . . ?
C53 C54 H54A 110.8 . . ?
C55 C54 H54B 110.8 . . ?
C53 C54 H54B 110.8 . . ?
H54A C54 H54B 108.8 . . ?

loop_
_geom_bond_atom_site_label_1
_geom_bond_atom_site_label_2
_geom_bond_distance
_geom_bond_site_symmetry_2
_geom_bond_publ_flag
Rh01 P3 2.1640(9) . ?
Rh01 P4 2.1655(9) . ?
Rh01 Cl1 2.4291(9) . ?
Rh01 Cl2 2.4380(9) . ?
Rh02 P2 2.1533(10) . ?
Rh02 P1 2.1595(9) . ?
Rh02 Cl1 2.4168(9) . ?
Rh02 Cl2 2.4334(9) . ?
P3 C51 1.840(3) . ?
P3 C38 1.850(3) . ?
P3 C35 1.872(4) . ?
P4 C52 1.849(3) . ?
P4 C56 1.872(3) . ?
P4 C53 1.878(3) . ?
P1 C17 1.847(3) . ?
P1 C4 1.852(3) . ?
P1 C1 1.865(3) . ?
P2 C18 1.838(3) . ?
P2 C22 1.862(3) . ?
P2 C19 1.877(4) . ?
C42 C41 1.379(5) . ?
C42 C43 1.383(5) . ?
C42 H42 0.9500 . ?
C18 C17 1.522(4) . ?
C18 H18A 0.9900 . ?
C18 H18B 0.9900 . ?
C38 C45 1.510(5) . ?
C38 C37 1.537(4) . ?
C38 H38 1.0000 . ?
C35 C39 1.513(4) . ?
C35 C36 1.550(4) . ?
C35 H35 1.0000 . ?
C29 C34 1.396(5) . ?
C29 C30 1.403(5) . ?
C29 C22 1.509(5) . ?
C34 C33 1.386(5) . ?
C34 H34 0.9500 . ?
C26 C27 1.370(5) . ?
C26 C25 1.393(5) . ?
C26 H26 0.9500 . ?
C17 H17A 0.9900 . ?
C17 H17B 0.9900 . ?
C4 C11 1.505(4) . ?
C4 C3 1.538(4) . ?
C4 H4 1.0000 . ?
C16 C15 1.386(4) . ?
C16 C11 1.391(4) . ?
C16 H16 0.9500 . ?
C9 C8 1.387(5) . ?
C9 C10 1.388(4) . ?
C9 H9 0.9500 . ?
C57 C62 1.380(5) . ?
C57 C58 1.391(4) . ?
C57 C53 1.504(4) . ?
C47 C46 1.387(4) . ?
C47 C48 1.396(5) . ?
C47 H47 0.9500 . ?
C27 C28 1.399(5) . ?
C27 H27 0.9500 . ?
C10 C5 1.388(4) . ?
C10 H10 0.9500 . ?
C2 C1 1.544(4) . ?
C2 C3 1.550(4) . ?
C2 H2A 0.9900 . ?
C2 H2B 0.9900 . ?
C50 C45 1.384(5) . ?
C50 C49 1.392(5) . ?
C50 H50 0.9500 . ?
C22 C21 1.519(4) . ?
C22 H22 1.0000 . ?
C53 C54 1.534(4) . ?
C53 H53 1.0000 . ?
C8 C7 1.390(5) . ?
C8 H8 0.9500 . ?
C67 C66 1.375(5) . ?
C67 C68 1.392(4) . ?
C67 H67 0.9500 . ?
C45 C46 1.389(5) . ?
C30 C31 1.391(5) . ?
C30 H30 0.9500 . ?
C52 C51 1.520(4) . ?
C52 H52A 0.9900 . ?
C52 H52B 0.9900 . ?
C11 C12 1.394(4) . ?
C31 C32 1.374(5) . ?
C31 H31 0.9500 . ?
C39 C40 1.387(4) . ?
C39 C44 1.400(4) . ?
C48 C49 1.374(5) . ?
C48 H48 0.9500 . ?
C32 C33 1.385(5) . ?
C32 H32 0.9500 . ?
C60 C61 1.373(5) . ?
C60 C59 1.378(6) . ?
C60 H60 0.9500 . ?
C49 H49 0.9500 . ?
C19 C23 1.520(4) . ?
C19 C20 1.551(5) . ?
C19 H19 1.0000 . ?
C6 C7 1.383(5) . ?
C6 C5 1.392(4) . ?
C6 H6 0.9500 . ?
C41 C40 1.395(4) . ?
C41 H41 0.9500 . ?
C13 C14 1.385(5) . ?
C13 C12 1.388(4) . ?
C13 H13 0.9500 . ?
C59 C58 1.386(5) . ?
C59 H59 0.9500 . ?
C65 C64 1.376(4) . ?
C65 C66 1.394(5) . ?
C65 H65 0.9500 . ?
C20 C21 1.522(4) . ?
C20 H20A 0.9900 . ?
C20 H20B 0.9900 . ?
C44 C43 1.392(4) . ?
C44 H44 0.9500 . ?
C58 H58 0.9500 . ?
C62 C61 1.396(4) . ?
C62 H62 0.9500 . ?
C33 H33 0.9500 . ?
C24 C25 1.381(5) . ?
C24 C23 1.397(4) . ?
C24 H24 0.9500 . ?
C46 H46 0.9500 . ?
C64 C63 1.402(4) . ?
C64 H64 0.9500 . ?
C21 H21A 0.9900 . ?
C21 H21B 0.9900 . ?
C1 C5 1.516(4) . ?
C1 H1 1.0000 . ?
C12 H12 0.9500 . ?
C36 C37 1.553(4) . ?
C36 H36A 0.9900 . ?
C36 H36B 0.9900 . ?
C7 H7 0.9500 . ?
C3 H3A 0.9900 . ?
C3 H3B 0.9900 . ?
C28 C23 1.388(4) . ?
C28 H28 0.9500 . ?
C61 H61 0.9500 . ?
C51 H51A 0.9900 . ?
C51 H51B 0.9900 . ?
C14 C15 1.379(5) . ?
C14 H14 0.9500 . ?
C68 C63 1.393(4) . ?
C68 H68 0.9500 . ?
C55 C54 1.526(4) . ?
C55 C56 1.540(4) . ?
C55 H55A 0.9900 . ?
C55 H55B 0.9900 . ?
C66 H66 0.9500 . ?
C37 H37A 0.9900 . ?
C37 H37B 0.9900 . ?
C25 H25 0.9500 . ?
C15 H15 0.9500 . ?
C40 H40 0.9500 . ?
C43 H43 0.9500 . ?
C63 C56 1.503(4) . ?
C56 H56 1.0000 . ?
C54 H54A 0.9900 . ?
C54 H54B 0.9900 . ?

loop_
_geom_torsion_atom_site_label_1
_geom_torsion_atom_site_label_2
_geom_torsion_atom_site_label_3
_geom_torsion_atom_site_label_4
_geom_torsion
_geom_torsion_site_symmetry_1
_geom_torsion_site_symmetry_2
_geom_torsion_site_symmetry_3
_geom_torsion_site_symmetry_4
_geom_torsion_publ_flag
C22 P2 C18 C17 -167.1(2) . . . . ?
C19 P2 C18 C17 97.7(3) . . . . ?
Rh02 P2 C18 C17 -31.4(3) . . . . ?
C51 P3 C38 C45 -75.3(3) . . . . ?
C35 P3 C38 C45 172.7(3) . . . . ?
Rh01 P3 C38 C45 52.6(3) . . . . ?
C51 P3 C38 C37 154.0(2) . . . . ?
C35 P3 C38 C37 42.0(2) . . . . ?
Rh01 P3 C38 C37 -78.1(2) . . . . ?
C51 P3 C35 C39 -18.3(3) . . . . ?
C38 P3 C35 C39 83.4(3) . . . . ?
Rh01 P3 C35 C39 -145.8(2) . . . . ?
C51 P3 C35 C36 -144.8(2) . . . . ?
C38 P3 C35 C36 -43.1(2) . . . . ?
Rh01 P3 C35 C36 87.6(2) . . . . ?
C30 C29 C34 C33 0.6(5) . . . . ?
C22 C29 C34 C33 179.0(3) . . . . ?
P2 C18 C17 P1 39.3(3) . . . . ?
C4 P1 C17 C18 -167.3(2) . . . . ?
C1 P1 C17 C18 96.6(2) . . . . ?
Rh02 P1 C17 C18 -34.4(2) . . . . ?
C17 P1 C4 C11 57.7(3) . . . . ?
C1 P1 C4 C11 161.8(2) . . . . ?
Rh02 P1 C4 C11 -69.6(3) . . . . ?
C17 P1 C4 C3 -72.9(2) . . . . ?
C1 P1 C4 C3 31.2(2) . . . . ?
Rh02 P1 C4 C3 159.85(17) . . . . ?
C25 C26 C27 C28 0.7(6) . . . . ?
C8 C9 C10 C5 -0.2(4) . . . . ?
C34 C29 C22 C21 -175.6(3) . . . . ?
C30 C29 C22 C21 2.8(5) . . . . ?
C34 C29 C22 P2 63.2(4) . . . . ?
C30 C29 C22 P2 -118.5(3) . . . . ?
C18 P2 C22 C29 62.0(3) . . . . ?
C19 P2 C22 C29 167.0(3) . . . . ?
Rh02 P2 C22 C29 -66.7(3) . . . . ?
C18 P2 C22 C21 -67.5(2) . . . . ?
C19 P2 C22 C21 37.5(2) . . . . ?
Rh02 P2 C22 C21 163.72(15) . . . . ?
C62 C57 C53 C54 44.2(4) . . . . ?
C58 C57 C53 C54 -138.2(3) . . . . ?
C62 C57 C53 P4 -80.3(3) . . . . ?
C58 C57 C53 P4 97.3(3) . . . . ?
C52 P4 C53 C57 -95.1(2) . . . . ?
C56 P4 C53 C57 154.7(2) . . . . ?
Rh01 P4 C53 C57 33.4(3) . . . . ?
C52 P4 C53 C54 132.7(2) . . . . ?
C56 P4 C53 C54 22.4(2) . . . . ?
Rh01 P4 C53 C54 -98.90(19) . . . . ?
C10 C9 C8 C7 0.5(5) . . . . ?
C49 C50 C45 C46 -1.0(5) . . . . ?
C49 C50 C45 C38 -179.2(3) . . . . ?
C37 C38 C45 C50 -117.1(4) . . . . ?
P3 C38 C45 C50 118.9(3) . . . . ?
C37 C38 C45 C46 64.8(4) . . . . ?
P3 C38 C45 C46 -59.2(4) . . . . ?
C34 C29 C30 C31 -0.3(5) . . . . ?
C22 C29 C30 C31 -178.6(3) . . . . ?
C56 P4 C52 C51 -110.5(2) . . . . ?
C53 P4 C52 C51 152.2(2) . . . . ?
Rh01 P4 C52 C51 18.4(3) . . . . ?
C15 C16 C11 C12 -1.1(4) . . . . ?
C15 C16 C11 C4 -178.4(3) . . . . ?
C3 C4 C11 C16 -145.2(3) . . . . ?
P1 C4 C11 C16 90.1(3) . . . . ?
C3 C4 C11 C12 37.5(4) . . . . ?
P1 C4 C11 C12 -87.1(3) . . . . ?
C29 C30 C31 C32 -0.2(6) . . . . ?
C36 C35 C39 C40 12.7(4) . . . . ?
P3 C35 C39 C40 -105.0(3) . . . . ?
C36 C35 C39 C44 -165.4(3) . . . . ?
P3 C35 C39 C44 76.9(3) . . . . ?
C46 C47 C48 C49 -0.9(5) . . . . ?
C30 C31 C32 C33 0.3(6) . . . . ?
C47 C48 C49 C50 0.7(5) . . . . ?
C45 C50 C49 C48 0.3(6) . . . . ?
C18 P2 C19 C23 -146.7(2) . . . . ?
C22 P2 C19 C23 109.9(3) . . . . ?
Rh02 P2 C19 C23 -21.0(3) . . . . ?
C18 P2 C19 C20 85.3(3) . . . . ?
C22 P2 C19 C20 -18.2(2) . . . . ?
Rh02 P2 C19 C20 -149.02(18) . . . . ?
C43 C42 C41 C40 0.2(5) . . . . ?
C61 C60 C59 C58 -0.2(6) . . . . ?
C23 C19 C20 C21 -131.0(3) . . . . ?
P2 C19 C20 C21 -6.5(3) . . . . ?
C40 C39 C44 C43 0.4(4) . . . . ?
C35 C39 C44 C43 178.6(3) . . . . ?
C60 C59 C58 C57 -0.7(5) . . . . ?
C62 C57 C58 C59 1.0(5) . . . . ?
C53 C57 C58 C59 -176.7(3) . . . . ?
C58 C57 C62 C61 -0.4(5) . . . . ?
C53 C57 C62 C61 177.2(3) . . . . ?
C31 C32 C33 C34 0.1(5) . . . . ?
C29 C34 C33 C32 -0.6(5) . . . . ?
C48 C47 C46 C45 0.2(5) . . . . ?
C50 C45 C46 C47 0.8(5) . . . . ?
C38 C45 C46 C47 178.9(3) . . . . ?
C66 C65 C64 C63 -0.9(5) . . . . ?
C29 C22 C21 C20 -174.3(3) . . . . ?
P2 C22 C21 C20 -47.3(3) . . . . ?
C19 C20 C21 C22 35.6(3) . . . . ?
C3 C2 C1 C5 -92.9(3) . . . . ?
C3 C2 C1 P1 27.6(3) . . . . ?
C17 P1 C1 C5 -162.4(2) . . . . ?
C4 P1 C1 C5 91.4(2) . . . . ?
Rh02 P1 C1 C5 -37.3(2) . . . . ?
C17 P1 C1 C2 72.4(2) . . . . ?
C4 P1 C1 C2 -33.8(2) . . . . ?
Rh02 P1 C1 C2 -162.59(16) . . . . ?
C14 C13 C12 C11 1.8(4) . . . . ?
C16 C11 C12 C13 -0.5(4) . . . . ?
C4 C11 C12 C13 176.8(3) . . . . ?
C39 C35 C36 C37 -91.4(3) . . . . ?
P3 C35 C36 C37 33.6(3) . . . . ?
C5 C6 C7 C8 0.3(5) . . . . ?
C9 C8 C7 C6 -0.5(5) . . . . ?
C11 C4 C3 C2 -147.4(3) . . . . ?
P1 C4 C3 C2 -19.7(3) . . . . ?
C1 C2 C3 C4 -5.5(4) . . . . ?
C26 C27 C28 C23 -1.1(5) . . . . ?
C59 C60 C61 C62 0.8(5) . . . . ?
C57 C62 C61 C60 -0.5(5) . . . . ?
P4 C52 C51 P3 -29.3(3) . . . . ?
C38 P3 C51 C52 167.6(2) . . . . ?
C35 P3 C51 C52 -97.6(3) . . . . ?
Rh01 P3 C51 C52 30.7(3) . . . . ?
C12 C13 C14 C15 -1.5(5) . . . . ?
C66 C67 C68 C63 -1.5(5) . . . . ?
C27 C28 C23 C24 0.8(4) . . . . ?
C27 C28 C23 C19 177.8(3) . . . . ?
C25 C24 C23 C28 -0.4(4) . . . . ?
C25 C24 C23 C19 -177.4(3) . . . . ?
C20 C19 C23 C28 14.6(4) . . . . ?
P2 C19 C23 C28 -107.5(3) . . . . ?
C20 C19 C23 C24 -168.5(3) . . . . ?
P2 C19 C23 C24 69.4(3) . . . . ?
C68 C67 C66 C65 0.9(6) . . . . ?
C64 C65 C66 C67 0.3(6) . . . . ?
C45 C38 C37 C36 -157.6(3) . . . . ?
P3 C38 C37 C36 -27.6(3) . . . . ?
C35 C36 C37 C38 -4.5(4) . . . . ?
C9 C10 C5 C6 0.0(4) . . . . ?
C9 C10 C5 C1 176.5(3) . . . . ?
C7 C6 C5 C10 0.0(4) . . . . ?
C7 C6 C5 C1 -176.7(3) . . . . ?
C2 C1 C5 C10 24.2(4) . . . . ?
P1 C1 C5 C10 -93.9(3) . . . . ?
C2 C1 C5 C6 -159.2(3) . . . . ?
P1 C1 C5 C6 82.6(3) . . . . ?
C23 C24 C25 C26 0.0(5) . . . . ?
C27 C26 C25 C24 -0.2(5) . . . . ?
C13 C14 C15 C16 0.0(5) . . . . ?
C11 C16 C15 C14 1.3(5) . . . . ?
C44 C39 C40 C41 1.4(4) . . . . ?
C35 C39 C40 C41 -176.7(3) . . . . ?
C42 C41 C40 C39 -1.7(5) . . . . ?
C41 C42 C43 C44 1.6(5) . . . . ?
C39 C44 C43 C42 -1.8(5) . . . . ?
C67 C68 C63 C64 0.9(4) . . . . ?
C67 C68 C63 C56 -177.7(3) . . . . ?
C65 C64 C63 C68 0.3(4) . . . . ?
C65 C64 C63 C56 179.0(3) . . . . ?
C68 C63 C56 C55 3.9(4) . . . . ?
C64 C63 C56 C55 -174.7(3) . . . . ?
C68 C63 C56 P4 -120.9(3) . . . . ?
C64 C63 C56 P4 60.5(3) . . . . ?
C54 C55 C56 C63 -163.1(2) . . . . ?
C54 C55 C56 P4 -34.4(3) . . . . ?
C52 P4 C56 C63 34.4(2) . . . . ?
C53 P4 C56 C63 137.5(2) . . . . ?
Rh01 P4 C56 C63 -94.52(19) . . . . ?
C52 P4 C56 C55 -96.7(2) . . . . ?
C53 P4 C56 C55 6.4(2) . . . . ?
Rh01 P4 C56 C55 134.38(17) . . . . ?
C56 C55 C54 C53 53.0(3) . . . . ?
C57 C53 C54 C55 -174.8(2) . . . . ?
P4 C53 C54 C55 -45.6(2) . . . . ?
